data_7106539
loop_
_publ_author_name
'Adonis Michaelides'
'Stavroula Skoulika'
'Michael G. Siskos'

_publ_section_title
;
 Photoreactive 3D microporous Lanthanide MOFs: Formation of a strained
 ladderane in a single crystal-to-single crystal manner
;
_journal_name_full Chem.Commun.
_journal_page_first 7140
_journal_paper_doi 10.1039/c0cc05547f
_journal_volume 47
_journal_year 2011
_chemical_formula_sum 'C9 H14.5 Er O10.25'
_chemical_formula_weight 453.97
_chemical_name_systematic
;
?
;
_space_group_IT_number 15
_symmetry_cell_setting monoclinic
_symmetry_space_group_name_Hall '-C 2yc'
_symmetry_space_group_name_H-M 'C 1 2/c 1'
_atom_sites_solution_hydrogens geom
_atom_sites_solution_primary direct
_atom_sites_solution_secondary difmap
_audit_creation_method SHELXL-97
_cell_angle_alpha 90.00
_cell_angle_beta 91.060(10)
_cell_angle_gamma 90.00
_cell_formula_units_Z 8
_cell_length_a 37.737(4)
_cell_length_b 11.102(2)
_cell_length_c 6.8110(10)
_cell_measurement_reflns_used 21
_cell_measurement_temperature 293(2)
_cell_measurement_theta_max 12.5
_cell_measurement_theta_min 4.4
_cell_volume 2853.0(7)
_computing_cell_refinement XSCANS
_computing_data_collection XSCANS
_computing_data_reduction XSCANS
_computing_structure_refinement 'SHELXL-97 (Sheldrick, 1997)'
_diffrn_ambient_temperature 293(2)
_diffrn_measured_fraction_theta_full 0.998
_diffrn_measured_fraction_theta_max 0.998
_diffrn_measurement_device_type P4
_diffrn_measurement_method scintillation
_diffrn_radiation_monochromator graphite
_diffrn_radiation_source 'fine-focus sealed tube'
_diffrn_radiation_type MoK\a
_diffrn_radiation_wavelength 0.71073
_diffrn_reflns_av_R_equivalents 0.0225
_diffrn_reflns_av_sigmaI/netI 0.0350
_diffrn_reflns_limit_h_max 44
_diffrn_reflns_limit_h_min 0
_diffrn_reflns_limit_k_max 13
_diffrn_reflns_limit_k_min 0
_diffrn_reflns_limit_l_max 8
_diffrn_reflns_limit_l_min -8
_diffrn_reflns_number 2548
_diffrn_reflns_theta_full 25.00
_diffrn_reflns_theta_max 25.00
_diffrn_reflns_theta_min 1.91
_diffrn_standards_decay_% none
_diffrn_standards_interval_count 100
_diffrn_standards_number 2
_exptl_absorpt_coefficient_mu 5.929
_exptl_absorpt_correction_type none
_exptl_crystal_colour pink
_exptl_crystal_density_diffrn 2.114
_exptl_crystal_density_method 'not measured'
_exptl_crystal_description prismatic
_exptl_crystal_F_000 1748
_exptl_crystal_size_max 0.20
_exptl_crystal_size_mid 0.15
_exptl_crystal_size_min 0.15
_refine_diff_density_max 1.364
_refine_diff_density_min -1.451
_refine_diff_density_rms 0.171
_refine_ls_extinction_method none
_refine_ls_goodness_of_fit_ref 1.183
_refine_ls_hydrogen_treatment riding
_refine_ls_matrix_type fullcycle
_refine_ls_number_parameters 218
_refine_ls_number_reflns 2508
_refine_ls_number_restraints 0
_refine_ls_restrained_S_all 1.183
_refine_ls_R_factor_all 0.0423
_refine_ls_R_factor_gt 0.0384
_refine_ls_shift/su_max 0.002
_refine_ls_shift/su_mean 0.000
_refine_ls_structure_factor_coef Fsqd
_refine_ls_weighting_details 'calc w=1/[\s^2^(Fo^2^)+(0.0397P)^2^+45.5357P] where P=(Fo^2^+2Fc^2^)/3'
_refine_ls_weighting_scheme calc
_refine_ls_wR_factor_gt 0.1032
_refine_ls_wR_factor_ref 0.1054
_reflns_number_gt 2301
_reflns_number_total 2508
_reflns_threshold_expression >2sigma(I)
_cod_data_source_file c0cc05547f.txt
_cod_data_source_block erhex32
_cod_original_sg_symbol_H-M C2/c
_cod_original_formula_sum 'C9 H14.50 Er O10.25'
_cod_database_code 7106539

loop_
_symmetry_equiv_pos_as_xyz
'x, y, z'
'-x, y, -z+1/2'
'x+1/2, y+1/2, z'
'-x+1/2, y+1/2, -z+1/2'
'-x, -y, -z'
'x, -y, z-1/2'
'-x+1/2, -y+1/2, -z'
'x+1/2, -y+1/2, z-1/2'

loop_
_atom_site_label
_atom_site_type_symbol
_atom_site_fract_x
_atom_site_fract_y
_atom_site_fract_z
_atom_site_U_iso_or_equiv
_atom_site_adp_type
_atom_site_occupancy
_atom_site_symmetry_multiplicity
_atom_site_calc_flag
_atom_site_refinement_flags
_atom_site_disorder_assembly
_atom_site_disorder_group
Er1 Er 0.368684(9) 0.29195(3) 0.20090(5) 0.02675(15) Uani 1 1 d . . .
O1 O 0.41660(15) 0.4259(5) 0.2795(9) 0.0369(13) Uani 1 1 d . . .
O2 O 0.42074(18) 0.2436(7) 0.3964(12) 0.0555(19) Uani 1 1 d . . .
O3 O 0.34838(14) 0.3542(5) 0.4994(8) 0.0335(13) Uani 1 1 d . . .
O4 O 0.3403(2) 0.4698(6) 0.1418(10) 0.0520(17) Uani 1 1 d . . .
O5 O 0.32330(18) 0.2330(8) 0.0048(10) 0.0549(19) Uani 1 1 d . . .
O6 O 0.33392(19) 0.1073(6) -0.2381(10) 0.0479(16) Uani 1 1 d . . .
O1W O 0.3480(2) 0.1235(6) 0.3724(10) 0.0523(17) Uani 1 1 d . . .
O2W O 0.3949(2) 0.1200(7) 0.0505(11) 0.060(2) Uani 1 1 d . . .
O3W O 0.39217(18) 0.3478(6) -0.1156(9) 0.0445(15) Uani 1 1 d . . .
O4W O 0.4310(3) -0.0802(8) 0.1949(13) 0.083(3) Uani 1 1 d . . .
C1 C 0.4334(2) 0.3475(8) 0.3788(12) 0.0334(18) Uani 1 1 d . . .
C2 C 0.4687(2) 0.3766(10) 0.4658(13) 0.043(2) Uani 1 1 d . . .
H2 H 0.4816 0.3153 0.5264 0.051 Uiso 1 1 calc R . .
C3 C 0.4823(2) 0.4850(10) 0.4611(12) 0.041(2) Uani 1 1 d . . .
H3 H 0.4688 0.5464 0.4050 0.049 Uiso 1 1 calc R . .
C4 C 0.3292(2) 0.4370(9) 0.5598(14) 0.043(2) Uani 1 1 d . . .
C5A C 0.2895(6) 0.379(2) 0.608(4) 0.039(5) Uani 0.40 1 d P . .
C5B C 0.2909(4) 0.4479(19) 0.509(2) 0.047(4) Uani 0.60 1 d P . .
C6A C 0.2738(10) 0.314(3) 0.429(6) 0.026(7) Uani 0.40 1 d P . .
C6B C 0.2742(8) 0.366(3) 0.407(4) 0.052(7) Uani 0.60 1 d P . .
C7A C 0.2340(7) 0.310(3) 0.439(4) 0.048(6) Uani 0.40 1 d P . .
C7B C 0.2384(3) 0.3811(14) 0.344(2) 0.031(3) Uani 0.60 1 d P . .
C8A C 0.2817(6) 0.259(3) -0.260(4) 0.047(6) Uani 0.40 1 d P . .
C8B C 0.2774(4) 0.1841(15) -0.207(2) 0.034(3) Uani 0.60 1 d P . .
C9 C 0.3149(2) 0.1781(10) -0.1509(15) 0.046(2) Uani 1 1 d . . .
O5W O 0.5000 0.009(3) 0.2500 0.080 Uiso 0.50 2 d SP . .

loop_
_atom_site_aniso_label
_atom_site_aniso_U_11
_atom_site_aniso_U_22
_atom_site_aniso_U_33
_atom_site_aniso_U_23
_atom_site_aniso_U_13
_atom_site_aniso_U_12
Er1 0.0263(2) 0.0271(2) 0.0266(2) -0.00120(14) -0.00755(14) -0.00522(14)
O1 0.033(3) 0.036(3) 0.041(3) 0.004(3) -0.011(3) -0.013(3)
O2 0.043(4) 0.042(4) 0.081(5) 0.012(4) -0.029(4) -0.014(3)
O3 0.031(3) 0.038(3) 0.032(3) -0.005(3) 0.001(2) -0.003(3)
O4 0.072(5) 0.036(4) 0.047(4) 0.009(3) -0.009(3) 0.008(3)
O5 0.038(4) 0.080(5) 0.047(4) -0.028(4) -0.012(3) -0.006(4)
O6 0.057(4) 0.041(4) 0.045(4) -0.003(3) -0.008(3) 0.002(3)
O1W 0.084(5) 0.032(3) 0.041(4) -0.004(3) 0.006(3) -0.016(3)
O2W 0.082(5) 0.045(4) 0.054(4) -0.003(3) 0.019(4) 0.016(4)
O3W 0.055(4) 0.041(4) 0.037(3) 0.003(3) -0.005(3) 0.001(3)
O4W 0.121(8) 0.069(6) 0.061(5) -0.009(4) 0.006(5) 0.006(6)
C1 0.027(4) 0.041(5) 0.032(4) -0.004(4) -0.002(3) -0.013(4)
C2 0.030(4) 0.057(6) 0.040(5) -0.004(4) -0.014(4) -0.003(4)
C3 0.026(4) 0.066(6) 0.030(5) -0.005(4) -0.009(3) -0.011(4)
C4 0.033(4) 0.052(6) 0.044(5) -0.020(4) -0.011(4) 0.003(4)
C5A 0.035(12) 0.048(14) 0.035(12) -0.011(12) -0.004(9) -0.008(11)
C5B 0.033(8) 0.070(12) 0.038(9) -0.020(9) -0.019(7) 0.010(8)
C6A 0.023(12) 0.034(17) 0.021(11) 0.013(14) -0.014(8) -0.004(14)
C6B 0.037(11) 0.08(2) 0.041(15) -0.025(15) -0.012(10) 0.022(16)
C7A 0.049(14) 0.062(17) 0.032(12) -0.014(13) -0.006(10) 0.004(12)
C7B 0.026(7) 0.042(8) 0.026(7) 0.009(7) -0.016(5) -0.009(6)
C8A 0.038(13) 0.046(15) 0.056(16) 0.004(13) -0.027(11) 0.003(12)
C8B 0.032(8) 0.031(8) 0.040(8) 0.005(7) -0.017(6) -0.005(6)
C9 0.032(5) 0.054(6) 0.051(6) -0.010(5) -0.013(4) -0.010(4)

loop_
_atom_type_symbol
_atom_type_description
_atom_type_scat_dispersion_real
_atom_type_scat_dispersion_imag
_atom_type_scat_source
C C 0.0033 0.0016 'International Tables Vol C Tables 4.2.6.8 and 6.1.1.4'
H H 0.0000 0.0000 'International Tables Vol C Tables 4.2.6.8 and 6.1.1.4'
O O 0.0106 0.0060 'International Tables Vol C Tables 4.2.6.8 and 6.1.1.4'
Er Er -0.2586 4.9576 'International Tables Vol C Tables 4.2.6.8 and 6.1.1.4'

loop_
_geom_angle_atom_site_label_1
_geom_angle_atom_site_label_2
_geom_angle_atom_site_label_3
_geom_angle
_geom_angle_site_symmetry_1
_geom_angle_site_symmetry_3
_geom_angle_publ_flag
O5 Er1 O4 78.3(3) . . ?
O5 Er1 O3 110.5(2) . . ?
O4 Er1 O3 74.4(2) . . ?
O5 Er1 O1W 78.8(3) . . ?
O4 Er1 O1W 128.2(3) . . ?
O3 Er1 O1W 71.3(2) . . ?
O5 Er1 O2W 80.2(3) . . ?
O4 Er1 O2W 144.4(3) . . ?
O3 Er1 O2W 140.2(2) . . ?
O1W Er1 O2W 73.8(3) . . ?
O5 Er1 O1 151.3(3) . . ?
O4 Er1 O1 81.5(2) . . ?
O3 Er1 O1 83.0(2) . . ?
O1W Er1 O1 129.9(2) . . ?
O2W Er1 O1 106.0(3) . . ?
O5 Er1 O2 150.0(3) . . ?
O4 Er1 O2 131.7(3) . . ?
O3 Er1 O2 81.9(3) . . ?
O1W Er1 O2 79.8(3) . . ?
O2W Er1 O2 73.7(3) . . ?
O1 Er1 O2 53.9(2) . . ?
O5 Er1 O3W 80.4(3) . . ?
O4 Er1 O3W 78.5(2) . . ?
O3 Er1 O3W 147.6(2) . . ?
O1W Er1 O3W 140.9(2) . . ?
O2W Er1 O3W 70.3(2) . . ?
O1 Er1 O3W 75.7(2) . . ?
O2 Er1 O3W 103.9(3) . . ?
O5 Er1 C1 167.9(3) . . ?
O4 Er1 C1 107.0(3) . . ?
O3 Er1 C1 81.5(2) . . ?
O1W Er1 C1 105.0(3) . . ?
O2W Er1 C1 89.8(3) . . ?
O1 Er1 C1 27.1(2) . . ?
O2 Er1 C1 26.8(3) . . ?
O3W Er1 C1 89.9(2) . . ?
C1 O1 Er1 93.5(5) . . ?
C1 O2 Er1 92.9(5) . . ?
C4 O3 Er1 136.2(6) . . ?
C4 O4 Er1 162.2(7) 6_565 . ?
C9 O5 Er1 144.9(7) . . ?
O2 C1 O1 119.6(7) . . ?
O2 C1 C2 120.2(8) . . ?
O1 C1 C2 120.1(8) . . ?
O2 C1 Er1 60.2(4) . . ?
O1 C1 Er1 59.4(4) . . ?
C2 C1 Er1 177.6(6) . . ?
C3 C2 C1 122.8(9) . . ?
C3 C2 H2 118.6 . . ?
C1 C2 H2 118.6 . . ?
C2 C3 C3 123.8(12) . 5_666 ?
C2 C3 H3 118.1 . . ?
C3 C3 H3 118.1 5_666 . ?
O4 C4 O3 124.9(8) 6_566 . ?
O4 C4 C5B 110.7(10) 6_566 . ?
O3 C4 C5B 123.4(10) . . ?
O4 C4 C5A 121.6(11) 6_566 . ?
O3 C4 C5A 108.2(11) . . ?
C5B C4 C5A 37.3(11) . . ?
C5B C5A C6B 59(2) . . ?
C5B C5A C6A 81(2) . . ?
C6B C5A C6A 22.7(12) . . ?
C5B C5A C8A 169(2) . 1_556 ?
C6B C5A C8A 110(2) . 1_556 ?
C6A C5A C8A 88.7(18) . 1_556 ?
C5B C5A C4 61.7(15) . . ?
C6B C5A C4 101(2) . . ?
C6A C5A C4 111(2) . . ?
C8A C5A C4 126.4(19) 1_556 . ?
C5A C5B C6B 79(2) . . ?
C5A C5B C4 81.1(17) . . ?
C6B C5B C4 122.0(18) . . ?
C5A C5B C6A 63(2) . . ?
C6B C5B C6A 16.8(19) . . ?
C4 C5B C6A 111.4(17) . . ?
C6B C6A C7A 94(7) . . ?
C6B C6A C5A 74(6) . . ?
C7A C6A C5A 111(3) . . ?
C6B C6A C7B 59(6) . . ?
C7A C6A C7B 38.4(15) . . ?
C5A C6A C7B 112(3) . . ?
C6B C6A C7A 159(8) . 7_556 ?
C7A C6A C7A 76(2) . 7_556 ?
C5A C6A C7A 92(2) . 7_556 ?
C7B C6A C7A 115(2) . 7_556 ?
C6B C6A C5B 39(6) . . ?
C7A C6A C5B 113(3) . . ?
C5A C6A C5B 36.3(13) . . ?
C7B C6A C5B 91.1(17) . . ?
C7A C6A C5B 128(3) 7_556 . ?
C6A C6B C5B 124(7) . . ?
C6A C6B C7B 99(7) . . ?
C5B C6B C7B 122(2) . . ?
C6A C6B C5A 83(7) . . ?
C5B C6B C5A 42.4(15) . . ?
C7B C6B C5A 128(2) . . ?
C6A C6B C7A 65(6) . . ?
C5B C6B C7A 129(2) . . ?
C7B C6B C7A 38.4(13) . . ?
C5A C6B C7A 105(2) . . ?
C7B C7A C6A 77(2) . . ?
C7B C7A C8A 87(2) . 7 ?
C6A C7A C8A 110(2) . 7 ?
C7B C7A C8B 53.7(15) . 7 ?
C6A C7A C8B 102(2) . 7 ?
C8A C7A C8B 33.6(12) 7 7 ?
C7B C7A C6B 58.3(19) . . ?
C6A C7A C6B 21.0(12) . . ?
C8A C7A C6B 115(2) 7 . ?
C8B C7A C6B 95(2) 7 . ?
C7B C7A C6A 174(3) . 7_556 ?
C6A C7A C6A 104(2) . 7_556 ?
C8A C7A C6A 87(2) 7 7_556 ?
C8B C7A C6A 121(2) 7 7_556 ?
C6B C7A C6A 123(2) . 7_556 ?
C7B C7A C7A 132(3) . 7_556 ?
C6A C7A C7A 55.7(16) . 7_556 ?
C8A C7A C7A 103(2) 7 7_556 ?
C8B C7A C7A 126(2) 7 7_556 ?
C6B C7A C7A 75.7(18) . 7_556 ?
C6A C7A C7A 48.0(19) 7_556 7_556 ?
C7A C7B C8B 87.1(18) . 7 ?
C7A C7B C6B 83(2) . . ?
C8B C7B C6B 124.4(17) 7 . ?
C7A C7B C6A 65(2) . . ?
C8B C7B C6A 111.1(19) 7 . ?
C6B C7B C6A 21.1(16) . . ?
C7A C7B C8A 58.2(17) . 7 ?
C8B C7B C8A 29.1(10) 7 7 ?
C6B C7B C8A 112.5(17) . 7 ?
C6A C7B C8A 93.2(16) . 7 ?
C8B C8A C7A 78(2) . 7 ?
C8B C8A C5A 170(3) . 1_554 ?
C7A C8A C5A 93(2) 7 1_554 ?
C8B C8A C9 59.1(16) . . ?
C7A C8A C9 111(2) 7 . ?
C5A C8A C9 122.0(19) 1_554 . ?
C8B C8A C7B 43.9(16) . 7 ?
C7A C8A C7B 34.7(13) 7 7 ?
C5A C8A C7B 127.2(17) 1_554 7 ?
C9 C8A C7B 89.2(15) . 7 ?
C8A C8B C7B 107(2) . 7 ?
C8A C8B C9 88.1(18) . . ?
C7B C8B C9 125.6(14) 7 . ?
C8A C8B C7A 68(2) . 7 ?
C7B C8B C7A 39.3(12) 7 7 ?
C9 C8B C7A 119.3(15) . 7 ?
O6 C9 O5 125.3(9) . . ?
O6 C9 C8B 118.5(10) . . ?
O5 C9 C8B 115.2(10) . . ?
O6 C9 C8A 124.0(12) . . ?
O5 C9 C8A 106.6(12) . . ?
C8B C9 C8A 32.8(11) . . ?

loop_
_geom_bond_atom_site_label_1
_geom_bond_atom_site_label_2
_geom_bond_distance
_geom_bond_site_symmetry_2
_geom_bond_publ_flag
Er1 O5 2.250(6) . ?
Er1 O4 2.279(7) . ?
Er1 O3 2.293(6) . ?
Er1 O1W 2.347(6) . ?
Er1 O2W 2.389(7) . ?
Er1 O1 2.394(5) . ?
Er1 O2 2.413(7) . ?
Er1 O3W 2.426(7) . ?
Er1 C1 2.777(8) . ?
O1 C1 1.266(10) . ?
O2 C1 1.255(11) . ?
O3 C4 1.244(11) . ?
O4 C4 1.244(11) 6_565 ?
O5 C9 1.259(12) . ?
O6 C9 1.226(12) . ?
C1 C2 1.482(11) . ?
C2 C3 1.310(14) . ?
C2 H2 0.9300 . ?
C3 C3 1.465(15) 5_666 ?
C3 H3 0.9300 . ?
C4 O4 1.244(11) 6_566 ?
C4 C5B 1.485(16) . ?
C4 C5A 1.67(2) . ?
C5A C5B 1.02(3) . ?
C5A C6B 1.48(4) . ?
C5A C6A 1.53(5) . ?
C5A C8A 1.64(4) 1_556 ?
C5B C6B 1.30(3) . ?
C5B C6A 1.70(4) . ?
C6A C6B 0.59(3) . ?
C6A C7A 1.51(5) . ?
C6A C7B 1.63(4) . ?
C6A C7A 1.67(4) 7_556 ?
C6B C7B 1.42(3) . ?
C6B C7A 1.66(4) . ?
C7A C7B 1.04(3) . ?
C7A C8A 1.54(3) 7 ?
C7A C8B 1.63(3) 7 ?
C7A C6A 1.67(4) 7_556 ?
C7A C7A 1.97(6) 7_556 ?
C7B C8B 1.32(2) 7 ?
C7B C8A 1.82(3) 7 ?
C8A C8B 0.92(3) . ?
C8A C7A 1.54(3) 7 ?
C8A C5A 1.64(4) 1_554 ?
C8A C9 1.70(3) . ?
C8A C7B 1.82(3) 7 ?
C8B C7B 1.32(2) 7 ?
C8B C9 1.460(16) . ?
C8B C7A 1.63(3) 7 ?
